data_7249726
loop_
_publ_author_name
'Wu, Yi'
'Xie, Linchen'
'Jiang, Ye'
'He, Anqi'
'Li, Da'
'Yang, Limin'
'Xu, Yizhuang'
'Liu, Kexin'
'Ozaki, Yukihiro'
'Noda, Isao'

_publ_section_title
;
 Further exploration of the physicochemical nature of
 &#x3bc;<sub>2</sub>-bridge-relevant deprotonations <i>via</i> the
 elucidation of four kinds of alditol complexes.
;
_journal_name_full 'Physical chemistry chemical physics : PCCP'
_journal_paper_doi 10.1039/d4cp03612c
_journal_year 2024
_chemical_formula_sum 'C12 H38 Cl4 O20 Sc2'
_chemical_formula_weight 734.14
_space_group_crystal_system triclinic
_space_group_IT_number 2
_space_group_name_Hall '-P 1'
_space_group_name_H-M_alt 'P -1'
_atom_sites_solution_hydrogens mixed
_atom_sites_solution_primary dual
_audit_creation_method SHELXL-2014/7
_audit_update_record
;
2022-10-05 deposited with the CCDC.	2024-12-12 downloaded from the CCDC.
;
_cell_angle_alpha 77.848(7)
_cell_angle_beta 80.556(7)
_cell_angle_gamma 77.706(8)
_cell_formula_units_Z 1
_cell_length_a 7.6230(6)
_cell_length_b 9.6669(9)
_cell_length_c 9.8696(8)
_cell_measurement_reflns_used 4694
_cell_measurement_temperature 179.99(10)
_cell_measurement_theta_max 30.0530
_cell_measurement_theta_min 2.1060
_cell_volume 689.26(10)
_computing_structure_refinement 'SHELXL-2014/7 (Sheldrick, 2014)'
_diffrn_ambient_environment N~2~
_diffrn_ambient_temperature 179.99(10)
_diffrn_detector 'CCD plate'
_diffrn_detector_type HyPix
_diffrn_measured_fraction_theta_full 1.000
_diffrn_measured_fraction_theta_max 0.838
_diffrn_measurement_device 'four-circle diffractometer'
_diffrn_measurement_device_type 'XtaLAB Synergy R, DW system, HyPix'
_diffrn_radiation_monochromator mirror
_diffrn_radiation_probe x-ray
_diffrn_radiation_type 'Mo K\a'
_diffrn_radiation_wavelength 0.71073
_diffrn_reflns_av_R_equivalents 0.0369
_diffrn_reflns_av_unetI/netI 0.0473
_diffrn_reflns_Laue_measured_fraction_full 1.000
_diffrn_reflns_Laue_measured_fraction_max 0.838
_diffrn_reflns_limit_h_max 9
_diffrn_reflns_limit_h_min -10
_diffrn_reflns_limit_k_max 12
_diffrn_reflns_limit_k_min -13
_diffrn_reflns_limit_l_max 13
_diffrn_reflns_limit_l_min -13
_diffrn_reflns_number 9172
_diffrn_reflns_point_group_measured_fraction_full 1.000
_diffrn_reflns_point_group_measured_fraction_max 0.838
_diffrn_reflns_theta_full 25.242
_diffrn_reflns_theta_max 30.758
_diffrn_reflns_theta_min 2.127
_diffrn_source 'fine-focus sealed X-ray tube'
_diffrn_source_type 'Enhance (Mo) X-ray Source'
_exptl_absorpt_coefficient_mu 0.964
_exptl_absorpt_correction_T_max 1.00000
_exptl_absorpt_correction_T_min 0.72309
_exptl_absorpt_correction_type multi-scan
_exptl_absorpt_process_details
;
CrysAlisPro 1.171.39.29a (Rigaku Oxford Diffraction, 2015)
Empirical absorption correction using spherical harmonics,
 implemented in SCALE3 ABSPACK scaling algorithm.
;
_exptl_crystal_colour colorless
_exptl_crystal_density_diffrn 1.769
_exptl_crystal_description block
_exptl_crystal_F_000 380
_exptl_crystal_size_max 0.13
_exptl_crystal_size_mid 0.07
_exptl_crystal_size_min 0.04
_refine_diff_density_max 1.043
_refine_diff_density_min -0.516
_refine_diff_density_rms 0.114
_refine_ls_extinction_method none
_refine_ls_goodness_of_fit_ref 1.041
_refine_ls_hydrogen_treatment mixed
_refine_ls_matrix_type full
_refine_ls_number_parameters 211
_refine_ls_number_reflns 3601
_refine_ls_number_restraints 12
_refine_ls_restrained_S_all 1.046
_refine_ls_R_factor_all 0.0521
_refine_ls_R_factor_gt 0.0435
_refine_ls_shift/su_max 0.000
_refine_ls_shift/su_mean 0.000
_refine_ls_structure_factor_coef Fsqd
_refine_ls_weighting_details 'w=1/[\s^2^(Fo^2^)+(0.0746P)^2^] where P=(Fo^2^+2Fc^2^)/3'
_refine_ls_weighting_scheme calc
_refine_ls_wR_factor_gt 0.1156
_refine_ls_wR_factor_ref 0.1220
_reflns_Friedel_coverage 0.000
_reflns_number_gt 2997
_reflns_number_total 3601
_reflns_threshold_expression 'I > 2\s(I)'
_cod_data_source_file d4cp03612c2.cif
_cod_data_source_block 3
_cod_original_cell_volume 689.26(11)
_cod_database_code 7249726
_shelx_shelxl_version_number 2014/7
_shelx_space_group_comment
;
The symmetry employed for this shelxl refinement is uniquely defined
by the following loop, which should always be used as a source of
symmetry information in preference to the above space-group names.
They are only intended as comments.
;
_oxdiff_exptl_absorpt_empirical_full_min 0.682
_oxdiff_exptl_absorpt_empirical_full_max 1.586
_oxdiff_exptl_absorpt_empirical_details
;
Empirical correction (ABSPACK) includes:
- Absorption correction using spherical harmonics
- Frame scaling
;

loop_
_space_group_symop_operation_xyz
'x, y, z'
'-x, -y, -z'

loop_
_atom_site_label
_atom_site_type_symbol
_atom_site_fract_x
_atom_site_fract_y
_atom_site_fract_z
_atom_site_U_iso_or_equiv
_atom_site_adp_type
_atom_site_occupancy
_atom_site_site_symmetry_order
_atom_site_calc_flag
_atom_site_refinement_flags_posn
_atom_site_refinement_flags_adp
_atom_site_refinement_flags_occupancy
_atom_site_disorder_assembly
_atom_site_disorder_group
Sc1 Sc 0.49432(5) 0.35952(4) 0.63871(4) 0.01320(12) Uani 1 1 d . . . . .
Cl1 Cl 0.16052(7) 0.40162(6) 0.67577(5) 0.02445(15) Uani 1 1 d . . . . .
Cl2 Cl 0.27246(8) -0.04543(7) 0.92843(6) 0.02772(16) Uani 1 1 d . . . . .
O1 O 0.50853(19) 0.57543(15) 0.57679(13) 0.0150(3) Uani 1 1 d . . . . .
O2 O 0.4961(2) 0.45359(16) 0.82982(15) 0.0165(3) Uani 1 1 d . . . . .
H2 H 0.423(4) 0.441(3) 0.895(3) 0.020 Uiso 1 1 d . U . . .
O3 O 0.7551(2) 0.55977(18) 0.95480(15) 0.0181(3) Uani 1 1 d . . . . .
H3 H 0.811(4) 0.489(3) 0.965(3) 0.022 Uiso 1 1 d . U . . .
O4 O 0.9317(2) 0.76786(17) 0.76785(16) 0.0210(3) Uani 1 1 d . . . . .
H4 H 0.957(4) 0.744(3) 0.850(3) 0.025 Uiso 1 1 d . U . . .
O5 O 0.7637(2) 0.94329(16) 0.55842(16) 0.0178(3) Uani 1 1 d . . . . .
H5 H 0.826(4) 0.945(3) 0.492(3) 0.021 Uiso 1 1 d . U . . .
O6 O 0.4950(2) 0.83437(16) 0.45525(14) 0.0158(3) Uani 1 1 d . . . . .
H6 H 0.407(4) 0.899(3) 0.440(2) 0.019 Uiso 1 1 d . U . . .
O7 O 0.5197(2) 0.17457(17) 0.81087(15) 0.0221(3) Uani 1 1 d D . . . .
H7A H 0.434(3) 0.115(3) 0.836(2) 0.027 Uiso 1 1 d D U . . .
H7B H 0.587(3) 0.153(3) 0.889(2) 0.027 Uiso 1 1 d D U . . .
O8 O 0.7867(2) 0.30607(19) 0.61121(17) 0.0248(4) Uani 1 1 d D . . . .
H8A H 0.851(3) 0.224(2) 0.653(2) 0.030 Uiso 1 1 d D U . . .
H8B H 0.846(3) 0.371(2) 0.555(2) 0.030 Uiso 1 1 d D U . . .
C1 C 0.4481(3) 0.6739(2) 0.66984(19) 0.0142(4) Uani 1 1 d . . . . .
H1A H 0.3127 0.6952 0.6834 0.017 Uiso 1 1 calc R U . . .
C2 C 0.5167(3) 0.6019(2) 0.8097(2) 0.0144(4) Uani 1 1 d . . . . .
H2A H 0.4391 0.6480 0.8860 0.017 Uiso 1 1 calc R U . . .
C3 C 0.7134(3) 0.6073(2) 0.81386(19) 0.0154(4) Uani 1 1 d . . . . .
H3A H 0.7929 0.5423 0.7531 0.018 Uiso 1 1 calc R U . . .
C4 C 0.7500(3) 0.7592(2) 0.76344(19) 0.0149(4) Uani 1 1 d . . . . .
H4A H 0.6670 0.8258 0.8210 0.018 Uiso 1 1 calc R U . . .
C5 C 0.7153(3) 0.8050(2) 0.6119(2) 0.0148(4) Uani 1 1 d . . . . .
H5A H 0.7915 0.7334 0.5564 0.018 Uiso 1 1 calc R U . . .
C6 C 0.5183(3) 0.8120(2) 0.60113(19) 0.0139(4) Uani 1 1 d . . . . .
H6A H 0.4433 0.8943 0.6432 0.017 Uiso 1 1 calc R U . . .
O9 O 0.9495(2) 0.29121(18) 0.97293(17) 0.0244(4) Uani 1 1 d D . . . .
H9A H 1.045(3) 0.284(3) 0.905(2) 0.029 Uiso 1 1 d D U . . .
H9B H 0.890(3) 0.214(2) 0.984(3) 0.029 Uiso 1 1 d D U . . .
O10 O 0.9839(2) 0.94733(17) 0.31113(16) 0.0221(3) Uani 1 1 d D . . . .
H10A H 0.920(3) 0.958(3) 0.237(2) 0.027 Uiso 1 1 d D U . . .
H10B H 1.031(3) 1.031(2) 0.304(2) 0.027 Uiso 1 1 d D U . . .

loop_
_atom_site_aniso_label
_atom_site_aniso_U_11
_atom_site_aniso_U_22
_atom_site_aniso_U_33
_atom_site_aniso_U_23
_atom_site_aniso_U_13
_atom_site_aniso_U_12
Sc1 0.0189(2) 0.0085(2) 0.0124(2) -0.00078(14) -0.00253(14) -0.00360(14)
Cl1 0.0191(3) 0.0297(3) 0.0253(3) -0.0090(2) -0.0007(2) -0.0041(2)
Cl2 0.0305(3) 0.0266(3) 0.0276(3) 0.0037(2) -0.0094(2) -0.0129(2)
O1 0.0257(8) 0.0080(7) 0.0123(7) -0.0027(5) -0.0020(5) -0.0050(6)
O2 0.0245(8) 0.0107(7) 0.0142(7) -0.0008(5) 0.0001(6) -0.0063(6)
O3 0.0241(8) 0.0141(8) 0.0153(7) 0.0019(6) -0.0060(6) -0.0032(6)
O4 0.0218(8) 0.0212(8) 0.0212(8) 0.0023(6) -0.0070(6) -0.0095(6)
O5 0.0243(8) 0.0101(7) 0.0181(7) 0.0005(6) -0.0008(6) -0.0058(6)
O6 0.0242(8) 0.0088(7) 0.0149(7) -0.0019(5) -0.0065(6) -0.0014(6)
O7 0.0338(9) 0.0164(8) 0.0191(8) 0.0047(6) -0.0112(6) -0.0130(7)
O8 0.0217(9) 0.0185(9) 0.0335(9) -0.0036(7) -0.0024(7) -0.0043(6)
C1 0.0176(10) 0.0100(9) 0.0147(9) -0.0025(7) -0.0029(7) -0.0014(7)
C2 0.0198(10) 0.0081(9) 0.0166(9) -0.0025(7) -0.0018(7) -0.0051(7)
C3 0.0226(11) 0.0132(10) 0.0102(9) -0.0007(7) -0.0026(7) -0.0044(8)
C4 0.0193(10) 0.0124(10) 0.0138(9) -0.0026(7) -0.0029(7) -0.0036(7)
C5 0.0208(10) 0.0087(9) 0.0156(9) -0.0018(7) -0.0026(7) -0.0041(7)
C6 0.0213(10) 0.0088(9) 0.0119(9) -0.0021(7) -0.0040(7) -0.0018(7)
O9 0.0268(9) 0.0206(9) 0.0263(8) -0.0032(7) -0.0031(6) -0.0067(7)
O10 0.0261(9) 0.0196(8) 0.0223(8) -0.0005(6) -0.0066(6) -0.0086(7)

loop_
_atom_type_symbol
_atom_type_description
_atom_type_scat_dispersion_real
_atom_type_scat_dispersion_imag
_atom_type_scat_source
C C 0.0033 0.0016 'International Tables Vol C Tables 4.2.6.8 and 6.1.1.4'
H H 0.0000 0.0000 'International Tables Vol C Tables 4.2.6.8 and 6.1.1.4'
Cl Cl 0.1484 0.1585 'International Tables Vol C Tables 4.2.6.8 and 6.1.1.4'
O O 0.0106 0.0060 'International Tables Vol C Tables 4.2.6.8 and 6.1.1.4'
Sc Sc 0.2519 0.3716 'International Tables Vol C Tables 4.2.6.8 and 6.1.1.4'

loop_
_geom_angle_atom_site_label_1
_geom_angle_atom_site_label_2
_geom_angle_atom_site_label_3
_geom_angle
_geom_angle_site_symmetry_1
_geom_angle_site_symmetry_3
_geom_angle_publ_flag
O1 Sc1 O1 68.79(6) . 2_666 ?
O1 Sc1 O8 89.66(6) . . ?
O1 Sc1 O8 90.97(6) 2_666 . ?
O1 Sc1 O7 145.08(6) . . ?
O1 Sc1 O7 145.12(6) 2_666 . ?
O8 Sc1 O7 83.28(6) . . ?
O1 Sc1 O6 139.68(5) . 2_666 ?
O1 Sc1 O6 71.28(5) 2_666 2_666 ?
O8 Sc1 O6 85.65(6) . 2_666 ?
O7 Sc1 O6 73.99(6) . 2_666 ?
O1 Sc1 O2 71.08(5) . . ?
O1 Sc1 O2 139.80(6) 2_666 . ?
O8 Sc1 O2 91.05(6) . . ?
O7 Sc1 O2 74.89(6) . . ?
O6 Sc1 O2 148.87(5) 2_666 . ?
O1 Sc1 Cl1 94.51(4) . . ?
O1 Sc1 Cl1 90.63(4) 2_666 . ?
O8 Sc1 Cl1 175.83(5) . . ?
O7 Sc1 Cl1 93.21(5) . . ?
O6 Sc1 Cl1 91.22(5) 2_666 . ?
O2 Sc1 Cl1 90.21(4) . . ?
O1 Sc1 Sc1 34.59(4) . 2_666 ?
O1 Sc1 Sc1 34.20(4) 2_666 2_666 ?
O8 Sc1 Sc1 90.39(5) . 2_666 ?
O7 Sc1 Sc1 173.67(5) . 2_666 ?
O6 Sc1 Sc1 105.32(4) 2_666 2_666 ?
O2 Sc1 Sc1 105.65(4) . 2_666 ?
Cl1 Sc1 Sc1 93.10(2) . 2_666 ?
C1 O1 Sc1 121.63(11) . . ?
C1 O1 Sc1 121.78(11) . 2_666 ?
Sc1 O1 Sc1 111.21(6) . 2_666 ?
C2 O2 Sc1 118.21(11) . . ?
C2 O2 H2 107(2) . . ?
Sc1 O2 H2 120(2) . . ?
C3 O3 H3 112(2) . . ?
C4 O4 H4 110.5(19) . . ?
C5 O5 H5 113(2) . . ?
C6 O6 Sc1 118.06(12) . 2_666 ?
C6 O6 H6 108.8(16) . . ?
Sc1 O6 H6 114.4(18) 2_666 . ?
Sc1 O7 H7A 121.8(15) . . ?
Sc1 O7 H7B 131.0(15) . . ?
H7A O7 H7B 104.7(17) . . ?
Sc1 O8 H8A 124.0(17) . . ?
Sc1 O8 H8B 117.0(17) . . ?
H8A O8 H8B 119(2) . . ?
O1 C1 C6 107.01(15) . . ?
O1 C1 C2 107.59(15) . . ?
C6 C1 C2 114.40(17) . . ?
O1 C1 H1A 109.2 . . ?
C6 C1 H1A 109.2 . . ?
C2 C1 H1A 109.2 . . ?
O2 C2 C3 109.30(16) . . ?
O2 C2 C1 105.47(15) . . ?
C3 C2 C1 113.89(16) . . ?
O2 C2 H2A 109.4 . . ?
C3 C2 H2A 109.4 . . ?
C1 C2 H2A 109.4 . . ?
O3 C3 C4 108.51(16) . . ?
O3 C3 C2 109.33(16) . . ?
C4 C3 C2 111.19(17) . . ?
O3 C3 H3A 109.3 . . ?
C4 C3 H3A 109.3 . . ?
C2 C3 H3A 109.3 . . ?
O4 C4 C3 112.44(16) . . ?
O4 C4 C5 107.12(16) . . ?
C3 C4 C5 107.95(16) . . ?
O4 C4 H4A 109.8 . . ?
C3 C4 H4A 109.8 . . ?
C5 C4 H4A 109.8 . . ?
O5 C5 C6 110.11(16) . . ?
O5 C5 C4 108.96(16) . . ?
C6 C5 C4 109.96(16) . . ?
O5 C5 H5A 109.3 . . ?
C6 C5 H5A 109.3 . . ?
C4 C5 H5A 109.3 . . ?
O6 C6 C5 108.58(16) . . ?
O6 C6 C1 105.84(15) . . ?
C5 C6 C1 114.14(16) . . ?
O6 C6 H6A 109.4 . . ?
C5 C6 H6A 109.4 . . ?
C1 C6 H6A 109.4 . . ?
H9A O9 H9B 110.8(19) . . ?
H10A O10 H10B 108.6(18) . . ?

loop_
_geom_bond_atom_site_label_1
_geom_bond_atom_site_label_2
_geom_bond_distance
_geom_bond_site_symmetry_2
_geom_bond_publ_flag
Sc1 O1 2.0686(14) . ?
Sc1 O1 2.0894(13) 2_666 ?
Sc1 O8 2.1631(16) . ?
Sc1 O7 2.1915(15) . ?
Sc1 O6 2.2410(15) 2_666 ?
Sc1 O2 2.2628(15) . ?
Sc1 Cl1 2.4679(7) . ?
Sc1 Sc1 3.4311(8) 2_666 ?
O1 C1 1.416(2) . ?
O1 Sc1 2.0894(13) 2_666 ?
O2 C2 1.444(2) . ?
O2 H2 0.79(3) . ?
O3 C3 1.436(2) . ?
O3 H3 0.72(3) . ?
O4 C4 1.414(3) . ?
O4 H4 0.84(3) . ?
O5 C5 1.432(2) . ?
O5 H5 0.75(3) . ?
O6 C6 1.445(2) . ?
O6 Sc1 2.2410(15) 2_666 ?
O6 H6 0.82(3) . ?
O7 H7A 0.930(16) . ?
O7 H7B 0.957(15) . ?
O8 H8A 0.895(16) . ?
O8 H8B 0.893(16) . ?
C1 C6 1.527(3) . ?
C1 C2 1.530(3) . ?
C1 H1A 1.0000 . ?
C2 C3 1.519(3) . ?
C2 H2A 1.0000 . ?
C3 C4 1.517(3) . ?
C3 H3A 1.0000 . ?
C4 C5 1.518(3) . ?
C4 H4A 1.0000 . ?
C5 C6 1.509(3) . ?
C5 H5A 1.0000 . ?
C6 H6A 1.0000 . ?
O9 H9A 0.907(15) . ?
O9 H9B 0.926(16) . ?
O10 H10A 0.917(15) . ?
O10 H10B 0.935(16) . ?

loop_
_geom_hbond_atom_site_label_D
_geom_hbond_atom_site_label_H
_geom_hbond_atom_site_label_A
_geom_hbond_distance_DH
_geom_hbond_distance_HA
_geom_hbond_distance_DA
_geom_hbond_angle_DHA
_geom_hbond_site_symmetry_A
O2 H2 O3 0.79(3) 1.84(3) 2.618(2) 172(3) 2_667
O3 H3 O9 0.72(3) 1.97(3) 2.687(2) 173(3) .
O4 H4 O9 0.84(3) 1.93(3) 2.760(2) 169(3) 2_767
O5 H5 O10 0.75(3) 1.98(3) 2.724(2) 177(3) .
O6 H6 O5 0.82(3) 1.78(3) 2.586(2) 164(3) 2_676
O7 H7A Cl2 0.930(16) 2.147(17) 3.0613(17) 168(2) .
O7 H7B Cl2 0.957(15) 2.203(17) 3.1356(16) 165(2) 2_657
O8 H8A O10 0.895(16) 1.862(18) 2.733(2) 164(2) 2_766
O8 H8B Cl1 0.893(16) 2.94(3) 3.3680(18) 110.9(19) 1_655
O8 H8B Cl1 0.893(16) 2.809(18) 3.5930(18) 147(2) 2_666
O9 H9A Cl1 0.907(15) 2.42(2) 3.1927(17) 143(2) 1_655
O9 H9B Cl2 0.926(16) 2.207(16) 3.1070(18) 164(2) 2_657
O10 H10A Cl2 0.917(15) 2.285(18) 3.1767(17) 164(2) 2_666
O10 H10B O4 0.935(16) 1.990(19) 2.879(2) 158(2) 2_776
O10 H10B O5 0.935(16) 2.32(2) 2.955(2) 125(2) 2_776

loop_
_geom_torsion_atom_site_label_1
_geom_torsion_atom_site_label_2
_geom_torsion_atom_site_label_3
_geom_torsion_atom_site_label_4
_geom_torsion
_geom_torsion_site_symmetry_1
_geom_torsion_site_symmetry_2
_geom_torsion_site_symmetry_3
_geom_torsion_site_symmetry_4
_geom_torsion_publ_flag
Sc1 O1 C1 C6 167.09(12) . . . . ?
Sc1 O1 C1 C6 -41.08(19) 2_666 . . . ?
Sc1 O1 C1 C2 43.7(2) . . . . ?
Sc1 O1 C1 C2 -164.45(12) 2_666 . . . ?
Sc1 O2 C2 C3 -97.88(15) . . . . ?
Sc1 O2 C2 C1 24.94(18) . . . . ?
O1 C1 C2 O2 -39.9(2) . . . . ?
C6 C1 C2 O2 -158.61(15) . . . . ?
O1 C1 C2 C3 80.0(2) . . . . ?
C6 C1 C2 C3 -38.8(2) . . . . ?
O2 C2 C3 O3 -72.13(19) . . . . ?
C1 C2 C3 O3 170.21(16) . . . . ?
O2 C2 C3 C4 168.08(15) . . . . ?
C1 C2 C3 C4 50.4(2) . . . . ?
O3 C3 C4 O4 59.0(2) . . . . ?
C2 C3 C4 O4 179.25(15) . . . . ?
O3 C3 C4 C5 176.92(16) . . . . ?
C2 C3 C4 C5 -62.8(2) . . . . ?
O4 C4 C5 O5 -53.8(2) . . . . ?
C3 C4 C5 O5 -175.14(16) . . . . ?
O4 C4 C5 C6 -174.59(16) . . . . ?
C3 C4 C5 C6 64.1(2) . . . . ?
Sc1 O6 C6 C5 94.04(16) 2_666 . . . ?
Sc1 O6 C6 C1 -28.91(19) 2_666 . . . ?
O5 C5 C6 O6 68.5(2) . . . . ?
C4 C5 C6 O6 -171.47(16) . . . . ?
O5 C5 C6 C1 -173.75(15) . . . . ?
C4 C5 C6 C1 -53.7(2) . . . . ?
O1 C1 C6 O6 41.03(19) . . . . ?
C2 C1 C6 O6 160.09(16) . . . . ?
O1 C1 C6 C5 -78.32(19) . . . . ?
C2 C1 C6 C5 40.7(2) . . . . ?
